data_4074606
loop_
_publ_author_name
'Pinto, Patr\'icia'
'G\"otz, Andreas W.'
'Marconi, Guido'
'Hess, Bernd A.'
'Marinetti, Angela'
'Heinemann, Frank W.'
'Zenneck, Ulrich'

_publ_section_title
;
 Diastereoselective Synthesis of Arene Ruthenium(II) Complexes Containing
 Chiral Phosphetane-Based Tethers&#x2020;,1
;
_journal_issue 10
_journal_name_full Organometallics
_journal_page_first 2607
_journal_paper_doi 10.1021/om050461z
_journal_volume 25
_journal_year 2006
_chemical_formula_moiety 'C30 H44 Cl N P Ru, P F6'
_chemical_formula_sum 'C30 H44 Cl F6 N P2 Ru'
_chemical_formula_weight 731.12
_chemical_name_systematic
; 
 ? 
;
_space_group_IT_number 4
_symmetry_cell_setting monoclinic
_symmetry_space_group_name_Hall 'P 2yb'
_symmetry_space_group_name_H-M 'P 1 21 1'
_atom_sites_solution_hydrogens geom
_atom_sites_solution_primary direct
_atom_sites_solution_secondary difmap
_audit_creation_method SHELXL-97
_cell_angle_alpha 90.00
_cell_angle_beta 98.811(5)
_cell_angle_gamma 90.00
_cell_formula_units_Z 2
_cell_length_a 9.3472(7)
_cell_length_b 13.2935(7)
_cell_length_c 12.8177(7)
_cell_measurement_reflns_used 140
_cell_measurement_temperature 100(2)
_cell_measurement_theta_max 20.00
_cell_measurement_theta_min 6.00
_cell_volume 1573.89(17)
_computing_cell_refinement 'EVALCCD (Duisenberg, 2003)'
_computing_data_collection 'COLLECT (Bruker-Nonius, 2002)'
_computing_data_reduction 'EVALCCD (Duisenberg, 2003)'
_computing_molecular_graphics 'SHELXTL 6.12 (Bruker AXS, 2002)'
_computing_publication_material 'SHELXTL 6.12 (Bruker AXS, 2002)'
_computing_structure_refinement 'SHELXTL 6.12 (Bruker AXS, 2002)'
_computing_structure_solution 'SHELXTL 6.12 (Bruker AXS, 2002)'
_diffrn_ambient_temperature 100(2)
_diffrn_detector_area_resol_mean 9
_diffrn_measured_fraction_theta_full 0.998
_diffrn_measured_fraction_theta_max 0.998
_diffrn_measurement_device_type 'Bruker-Nonius KappaCCD'
_diffrn_measurement_method
;
 \\f- and \w-rotations with 2.00 \% and 40 sec per frame
;
_diffrn_radiation_monochromator graphite
_diffrn_radiation_source 'fine-focus sealed tube'
_diffrn_radiation_type MoK\a
_diffrn_radiation_wavelength 0.71073
_diffrn_reflns_av_R_equivalents 0.0463
_diffrn_reflns_av_sigmaI/netI 0.0672
_diffrn_reflns_limit_h_max 13
_diffrn_reflns_limit_h_min -13
_diffrn_reflns_limit_k_max 18
_diffrn_reflns_limit_k_min -18
_diffrn_reflns_limit_l_max 18
_diffrn_reflns_limit_l_min -18
_diffrn_reflns_number 33080
_diffrn_reflns_theta_full 30.51
_diffrn_reflns_theta_max 30.51
_diffrn_reflns_theta_min 3.30
_exptl_absorpt_coefficient_mu 0.742
_exptl_absorpt_correction_T_max 1.000
_exptl_absorpt_correction_T_min 0.858
_exptl_absorpt_correction_type multi-scan
_exptl_absorpt_process_details 'SADABS, Bruker AXS, 2002'
_exptl_crystal_colour orange
_exptl_crystal_density_diffrn 1.543
_exptl_crystal_density_method 'not measured'
_exptl_crystal_description prism
_exptl_crystal_F_000 752
_exptl_crystal_size_max 0.26
_exptl_crystal_size_mid 0.23
_exptl_crystal_size_min 0.15
_refine_diff_density_max 0.499
_refine_diff_density_min -0.645
_refine_diff_density_rms 0.088
_refine_ls_abs_structure_details
;
 Flack H D (1983), Acta Cryst. A39, 876-881
 4591 Friedel pairs used in the refinement of Flack parameter
;
_refine_ls_abs_structure_Flack -0.006(17)
_refine_ls_extinction_method none
_refine_ls_goodness_of_fit_ref 0.895
_refine_ls_hydrogen_treatment constr
_refine_ls_matrix_type full
_refine_ls_number_parameters 370
_refine_ls_number_reflns 9570
_refine_ls_number_restraints 1
_refine_ls_restrained_S_all 0.895
_refine_ls_R_factor_all 0.0514
_refine_ls_R_factor_gt 0.0334
_refine_ls_shift/su_max 0.008
_refine_ls_shift/su_mean 0.001
_refine_ls_structure_factor_coef Fsqd
_refine_ls_weighting_details 'calc w=1/[\s^2^(Fo^2^)+(0.0400P)^2^+0.0000P] where P=(Fo^2^+2Fc^2^)/3'
_refine_ls_weighting_scheme calc
_refine_ls_wR_factor_gt 0.0621
_refine_ls_wR_factor_ref 0.0669
_reflns_number_gt 7961
_reflns_number_total 9570
_reflns_threshold_expression >2sigma(I)
_cod_data_source_file om050461zsi20050607_112635.cif
_cod_data_source_block pp0302
_cod_original_cell_volume 1573.9(2)
_cod_original_sg_symbol_H-M P2(1)
_cod_database_code 4074606

loop_
_symmetry_equiv_pos_as_xyz
'x, y, z'
'-x, y+1/2, -z'

loop_
_atom_site_label
_atom_site_type_symbol
_atom_site_fract_x
_atom_site_fract_y
_atom_site_fract_z
_atom_site_U_iso_or_equiv
_atom_site_adp_type
_atom_site_occupancy
_atom_site_symmetry_multiplicity
_atom_site_calc_flag
_atom_site_refinement_flags
Ru1 Ru 0.871069(17) 0.229012(14) 0.275391(13) 0.00869(4) Uani 1 1 d .
Cl1 Cl 0.81667(5) 0.23006(6) 0.08547(4) 0.01429(10) Uani 1 1 d .
P1 P 0.82244(8) 0.40040(5) 0.25837(5) 0.00975(13) Uani 1 1 d .
N1 N 1.0890(2) 0.24910(13) 0.23894(15) 0.0115(5) Uani 1 1 d .
H1A H 1.0831 0.2828 0.1758 0.014 Uiso 1 1 calc R
H1B H 1.1400 0.2892 0.2902 0.014 Uiso 1 1 calc R
C1 C 0.6821(3) 0.20237(18) 0.35628(19) 0.0140(5) Uani 1 1 d .
H1C H 0.5927 0.2374 0.3511 0.017 Uiso 1 1 calc R
C2 C 0.6972(3) 0.12194(19) 0.2875(2) 0.0157(5) Uani 1 1 d .
H2A H 0.6201 0.1063 0.2326 0.019 Uiso 1 1 calc R
C3 C 0.8273(3) 0.0634(2) 0.2991(2) 0.0176(6) Uani 1 1 d .
H3A H 0.8350 0.0064 0.2556 0.021 Uiso 1 1 calc R
C4 C 0.9425(3) 0.09187(19) 0.3758(2) 0.0164(5) Uani 1 1 d .
H4A H 1.0292 0.0535 0.3850 0.020 Uiso 1 1 calc R
C5 C 0.9320(3) 0.1772(2) 0.4403(2) 0.0148(5) Uani 1 1 d .
H5A H 1.0142 0.1982 0.4884 0.018 Uiso 1 1 calc R
C6 C 0.8016(2) 0.2315(3) 0.43406(15) 0.0141(4) Uani 1 1 d .
C7 C 0.7871(3) 0.3184(2) 0.50769(19) 0.0172(5) Uani 1 1 d .
H7A H 0.8835 0.3320 0.5491 0.021 Uiso 1 1 calc R
H7B H 0.7224 0.2973 0.5580 0.021 Uiso 1 1 calc R
C8 C 0.7287(3) 0.4167(2) 0.4559(2) 0.0175(5) Uani 1 1 d .
H8A H 0.7137 0.4652 0.5119 0.021 Uiso 1 1 calc R
H8B H 0.6333 0.4036 0.4128 0.021 Uiso 1 1 calc R
C9 C 0.8287(3) 0.46426(19) 0.38580(19) 0.0146(5) Uani 1 1 d .
H9A H 0.9293 0.4628 0.4236 0.018 Uiso 1 1 calc R
H9B H 0.8010 0.5356 0.3731 0.018 Uiso 1 1 calc R
C10 C 0.9099(3) 0.49263(18) 0.17878(19) 0.0136(5) Uani 1 1 d .
H10A H 0.9395 0.4586 0.1159 0.016 Uiso 1 1 calc R
C11 C 0.7590(3) 0.54426(19) 0.1477(2) 0.0188(6) Uani 1 1 d .
H11A H 0.7520 0.6074 0.1875 0.023 Uiso 1 1 calc R
H11B H 0.7380 0.5583 0.0710 0.023 Uiso 1 1 calc R
C12 C 0.6570(3) 0.46093(18) 0.1810(2) 0.0144(5) Uani 1 1 d .
H12A H 0.5957 0.4901 0.2309 0.017 Uiso 1 1 calc R
C13 C 0.5599(3) 0.41014(18) 0.08900(19) 0.0122(5) Uani 1 1 d .
H13A H 0.6216 0.3872 0.0364 0.015 Uiso 1 1 calc R
C14 C 0.4496(3) 0.4875(2) 0.0354(2) 0.0191(6) Uani 1 1 d .
H14A H 0.3939 0.5149 0.0887 0.023 Uiso 1 1 calc R
H14B H 0.5028 0.5440 0.0086 0.023 Uiso 1 1 calc R
C15 C 0.3444(3) 0.4436(2) -0.0558(2) 0.0218(6) Uani 1 1 d .
H15A H 0.2712 0.4950 -0.0823 0.026 Uiso 1 1 calc R
H15B H 0.3979 0.4258 -0.1142 0.026 Uiso 1 1 calc R
C16 C 0.2683(3) 0.3503(2) -0.0222(2) 0.0243(6) Uani 1 1 d .
H16A H 0.2092 0.3197 -0.0849 0.029 Uiso 1 1 calc R
H16B H 0.2024 0.3700 0.0278 0.029 Uiso 1 1 calc R
C17 C 0.3774(3) 0.2731(2) 0.0302(2) 0.0210(6) Uani 1 1 d .
H17A H 0.4356 0.2474 -0.0225 0.025 Uiso 1 1 calc R
H17B H 0.3249 0.2156 0.0555 0.025 Uiso 1 1 calc R
C18 C 0.4789(3) 0.3195(2) 0.1237(2) 0.0160(5) Uani 1 1 d .
H18A H 0.4214 0.3405 0.1787 0.019 Uiso 1 1 calc R
H18B H 0.5495 0.2681 0.1548 0.019 Uiso 1 1 calc R
C19 C 1.0302(3) 0.56186(18) 0.22968(19) 0.0131(5) Uani 1 1 d .
H19A H 0.9940 0.5983 0.2887 0.016 Uiso 1 1 calc R
C20 C 1.1702(3) 0.50678(19) 0.2760(2) 0.0165(5) Uani 1 1 d .
H20A H 1.1488 0.4575 0.3294 0.020 Uiso 1 1 calc R
H20B H 1.2078 0.4694 0.2192 0.020 Uiso 1 1 calc R
C21 C 1.2858(3) 0.5806(2) 0.3274(2) 0.0208(6) Uani 1 1 d .
H21A H 1.3768 0.5434 0.3509 0.025 Uiso 1 1 calc R
H21B H 1.2537 0.6106 0.3906 0.025 Uiso 1 1 calc R
C22 C 1.3156(3) 0.6652(2) 0.2522(2) 0.0253(6) Uani 1 1 d .
H22A H 1.3802 0.7157 0.2919 0.030 Uiso 1 1 calc R
H22B H 1.3663 0.6369 0.1964 0.030 Uiso 1 1 calc R
C23 C 1.1767(3) 0.7166(2) 0.2010(2) 0.0243(6) Uani 1 1 d .
H23A H 1.1994 0.7645 0.1467 0.029 Uiso 1 1 calc R
H23B H 1.1353 0.7554 0.2552 0.029 Uiso 1 1 calc R
C24 C 1.0650(3) 0.6406(2) 0.1499(2) 0.0210(6) Uani 1 1 d .
H24A H 1.1027 0.6064 0.0912 0.025 Uiso 1 1 calc R
H24B H 0.9751 0.6764 0.1202 0.025 Uiso 1 1 calc R
C25 C 1.1710(3) 0.15566(19) 0.23159(19) 0.0131(5) Uani 1 1 d .
C26 C 1.1281(3) 0.08917(19) 0.1498(2) 0.0167(5) Uani 1 1 d .
H26A H 1.0488 0.1053 0.0968 0.020 Uiso 1 1 calc R
C27 C 1.2012(3) -0.0012(2) 0.1453(2) 0.0208(6) Uani 1 1 d .
H27A H 1.1715 -0.0471 0.0894 0.025 Uiso 1 1 calc R
C28 C 1.3178(3) -0.02493(19) 0.2225(2) 0.0182(6) Uani 1 1 d .
H28A H 1.3677 -0.0869 0.2195 0.022 Uiso 1 1 calc R
C29 C 1.3606(3) 0.0426(2) 0.3038(2) 0.0171(5) Uani 1 1 d .
H29A H 1.4404 0.0267 0.3565 0.020 Uiso 1 1 calc R
C30 C 1.2874(3) 0.13382(19) 0.3090(2) 0.0147(5) Uani 1 1 d .
H30A H 1.3170 0.1800 0.3646 0.018 Uiso 1 1 calc R
P2 P 0.30183(8) 0.32362(5) 0.57327(6) 0.01778(15) Uani 1 1 d .
F21 F 0.27087(19) 0.20608(11) 0.58662(14) 0.0309(4) Uani 1 1 d .
F22 F 0.2135(2) 0.31828(13) 0.45521(13) 0.0305(4) Uani 1 1 d .
F23 F 0.3299(2) 0.44088(12) 0.55700(16) 0.0351(4) Uani 1 1 d .
F24 F 0.3877(2) 0.32939(16) 0.69044(14) 0.0426(5) Uani 1 1 d .
F25 F 0.44788(19) 0.29647(14) 0.52898(15) 0.0376(5) Uani 1 1 d .
F26 F 0.15315(18) 0.34871(14) 0.61629(15) 0.0344(4) Uani 1 1 d .

loop_
_atom_site_aniso_label
_atom_site_aniso_U_11
_atom_site_aniso_U_22
_atom_site_aniso_U_33
_atom_site_aniso_U_23
_atom_site_aniso_U_13
_atom_site_aniso_U_12
Ru1 0.00881(8) 0.00827(7) 0.00887(7) 0.00160(10) 0.00093(6) -0.00133(11)
Cl1 0.0168(2) 0.0155(2) 0.0100(2) -0.0016(4) 0.00046(18) 0.0037(4)
P1 0.0107(3) 0.0090(3) 0.0095(3) -0.0006(3) 0.0016(2) -0.0005(3)
N1 0.0135(9) 0.0088(13) 0.0124(9) 0.0006(8) 0.0027(7) -0.0004(8)
C1 0.0095(11) 0.0185(14) 0.0140(11) 0.0051(9) 0.0016(9) -0.0025(9)
C2 0.0128(12) 0.0149(12) 0.0185(13) 0.0052(10) -0.0003(10) -0.0075(10)
C3 0.0211(14) 0.0105(12) 0.0206(14) 0.0043(12) 0.0014(12) -0.0071(11)
C4 0.0165(13) 0.0149(12) 0.0184(13) 0.0088(11) 0.0043(11) 0.0008(11)
C5 0.0125(12) 0.0199(13) 0.0115(12) 0.0049(10) 0.0004(10) -0.0064(10)
C6 0.0135(10) 0.0195(10) 0.0099(9) 0.0108(15) 0.0036(8) -0.0020(16)
C7 0.0142(14) 0.0272(14) 0.0104(12) -0.0003(11) 0.0029(10) -0.0042(11)
C8 0.0202(14) 0.0217(14) 0.0122(12) -0.0055(11) 0.0080(10) -0.0028(11)
C9 0.0151(13) 0.0176(12) 0.0117(12) -0.0034(10) 0.0040(10) -0.0006(10)
C10 0.0201(14) 0.0094(11) 0.0117(12) 0.0024(9) 0.0039(10) -0.0008(10)
C11 0.0226(14) 0.0110(12) 0.0209(13) 0.0005(11) -0.0031(11) -0.0003(11)
C12 0.0129(12) 0.0127(12) 0.0175(13) 0.0016(10) 0.0023(10) 0.0057(10)
C13 0.0113(12) 0.0118(11) 0.0134(11) 0.0000(10) 0.0019(9) 0.0017(10)
C14 0.0175(13) 0.0148(13) 0.0230(14) 0.0034(11) -0.0031(11) 0.0030(11)
C15 0.0216(15) 0.0229(14) 0.0185(14) 0.0033(11) -0.0044(11) 0.0037(12)
C16 0.0211(15) 0.0293(15) 0.0196(14) -0.0007(12) -0.0059(12) -0.0058(13)
C17 0.0206(14) 0.0206(13) 0.0213(14) -0.0018(11) 0.0021(11) -0.0068(12)
C18 0.0146(14) 0.0149(12) 0.0183(13) 0.0017(11) 0.0020(11) -0.0007(10)
C19 0.0183(13) 0.0105(11) 0.0103(11) 0.0002(9) 0.0017(10) -0.0028(10)
C20 0.0180(13) 0.0131(12) 0.0194(13) -0.0013(10) 0.0061(11) -0.0027(10)
C21 0.0189(14) 0.0191(13) 0.0238(14) -0.0074(11) 0.0018(11) -0.0028(11)
C22 0.0275(15) 0.0253(15) 0.0261(15) -0.0125(13) 0.0132(13) -0.0170(13)
C23 0.0380(15) 0.0161(16) 0.0184(11) 0.0013(12) 0.0034(10) -0.0148(14)
C24 0.0320(16) 0.0153(13) 0.0152(13) 0.0017(11) 0.0019(11) -0.0097(12)
C25 0.0142(12) 0.0119(12) 0.0150(12) 0.0016(10) 0.0080(10) 0.0012(10)
C26 0.0181(13) 0.0159(12) 0.0158(12) -0.0005(10) 0.0014(10) 0.0020(11)
C27 0.0244(15) 0.0165(13) 0.0221(14) -0.0033(12) 0.0053(12) 0.0011(12)
C28 0.0152(13) 0.0140(12) 0.0273(15) 0.0056(11) 0.0095(11) 0.0042(10)
C29 0.0100(12) 0.0200(13) 0.0223(13) 0.0069(11) 0.0056(11) -0.0005(10)
C30 0.0101(12) 0.0181(13) 0.0168(13) 0.0009(10) 0.0055(10) -0.0033(10)
P2 0.0124(3) 0.0181(3) 0.0215(4) -0.0075(3) -0.0015(3) -0.0006(3)
F21 0.0367(10) 0.0171(10) 0.0379(9) 0.0029(7) 0.0021(8) 0.0003(7)
F22 0.0407(11) 0.0245(8) 0.0221(9) -0.0016(8) -0.0083(8) -0.0040(8)
F23 0.0339(11) 0.0186(9) 0.0536(12) -0.0141(8) 0.0091(9) -0.0094(8)
F24 0.0348(11) 0.0612(14) 0.0272(10) -0.0135(9) -0.0103(8) -0.0028(10)
F25 0.0203(10) 0.0428(12) 0.0524(12) -0.0120(10) 0.0145(9) 0.0012(8)
F26 0.0196(9) 0.0369(10) 0.0493(12) -0.0160(9) 0.0134(8) -0.0028(8)

loop_
_atom_type_symbol
_atom_type_description
_atom_type_scat_dispersion_real
_atom_type_scat_dispersion_imag
_atom_type_scat_source
C C 0.0033 0.0016 'International Tables Vol C Tables 4.2.6.8 and 6.1.1.4'
H H 0.0000 0.0000 'International Tables Vol C Tables 4.2.6.8 and 6.1.1.4'
N N 0.0061 0.0033 'International Tables Vol C Tables 4.2.6.8 and 6.1.1.4'
F F 0.0171 0.0103 'International Tables Vol C Tables 4.2.6.8 and 6.1.1.4'
P P 0.1023 0.0942 'International Tables Vol C Tables 4.2.6.8 and 6.1.1.4'
Cl Cl 0.1484 0.1585 'International Tables Vol C Tables 4.2.6.8 and 6.1.1.4'
Ru Ru -1.2594 0.8363 'International Tables Vol C Tables 4.2.6.8 and 6.1.1.4'

loop_
_geom_angle_atom_site_label_1
_geom_angle_atom_site_label_2
_geom_angle_atom_site_label_3
_geom_angle
N1 Ru1 C2 145.79(8)
N1 Ru1 C1 164.33(8)
C2 Ru1 C1 37.34(10)
N1 Ru1 C5 97.50(8)
C2 Ru1 C5 79.34(9)
C1 Ru1 C5 67.01(9)
N1 Ru1 C6 127.42(7)
C2 Ru1 C6 67.71(10)
C1 Ru1 C6 37.65(8)
C5 Ru1 C6 36.98(9)
N1 Ru1 C3 109.99(9)
C2 Ru1 C3 37.48(10)
C1 Ru1 C3 66.92(10)
C5 Ru1 C3 66.13(10)
C6 Ru1 C3 78.95(12)
N1 Ru1 C4 90.95(8)
C2 Ru1 C4 66.05(9)
C1 Ru1 C4 78.00(9)
C5 Ru1 C4 36.77(9)
C6 Ru1 C4 66.18(11)
C3 Ru1 C4 35.77(9)
N1 Ru1 P1 92.04(5)
C2 Ru1 P1 120.53(7)
C1 Ru1 P1 92.42(6)
C5 Ru1 P1 114.34(7)
C6 Ru1 P1 89.49(9)
C3 Ru1 P1 157.87(8)
C4 Ru1 P1 151.04(7)
N1 Ru1 Cl1 80.91(5)
C2 Ru1 Cl1 91.80(7)
C1 Ru1 Cl1 114.52(6)
C5 Ru1 Cl1 161.88(7)
C6 Ru1 Cl1 151.20(5)
C3 Ru1 Cl1 97.27(8)
C4 Ru1 Cl1 125.11(7)
P1 Ru1 Cl1 83.78(3)
C9 P1 C10 103.08(12)
C9 P1 C12 100.52(12)
C10 P1 C12 79.89(11)
C9 P1 Ru1 113.00(9)
C10 P1 Ru1 126.88(9)
C12 P1 Ru1 126.88(8)
C25 N1 Ru1 115.13(15)
C25 N1 H1A 108.5
Ru1 N1 H1A 108.5
C25 N1 H1B 108.5
Ru1 N1 H1B 108.5
H1A N1 H1B 107.5
C2 C1 C6 120.0(2)
C2 C1 Ru1 70.35(14)
C6 C1 Ru1 71.88(13)
C2 C1 H1C 120.0
C6 C1 H1C 120.0
Ru1 C1 H1C 130.3
C1 C2 C3 120.9(2)
C1 C2 Ru1 72.31(14)
C3 C2 Ru1 74.48(15)
C1 C2 H2A 119.6
C3 C2 H2A 119.6
Ru1 C2 H2A 125.4
C4 C3 C2 118.5(3)
C4 C3 Ru1 72.25(15)
C2 C3 Ru1 68.04(14)
C4 C3 H3A 120.8
C2 C3 H3A 120.8
Ru1 C3 H3A 131.6
C3 C4 C5 121.0(2)
C3 C4 Ru1 71.98(15)
C5 C4 Ru1 69.32(14)
C3 C4 H4A 119.5
C5 C4 H4A 119.5
Ru1 C4 H4A 132.2
C6 C5 C4 120.9(2)
C6 C5 Ru1 72.10(13)
C4 C5 Ru1 73.91(14)
C6 C5 H5A 119.5
C4 C5 H5A 119.5
Ru1 C5 H5A 126.4
C5 C6 C1 118.5(3)
C5 C6 C7 121.1(2)
C1 C6 C7 120.4(2)
C5 C6 Ru1 70.92(13)
C1 C6 Ru1 70.47(13)
C7 C6 Ru1 130.4(2)
C6 C7 C8 116.3(2)
C6 C7 H7A 108.2
C8 C7 H7A 108.2
C6 C7 H7B 108.2
C8 C7 H7B 108.2
H7A C7 H7B 107.4
C7 C8 C9 113.5(2)
C7 C8 H8A 108.9
C9 C8 H8A 108.9
C7 C8 H8B 108.9
C9 C8 H8B 108.9
H8A C8 H8B 107.7
C8 C9 P1 113.14(18)
C8 C9 H9A 109.0
P1 C9 H9A 109.0
C8 C9 H9B 109.0
P1 C9 H9B 109.0
H9A C9 H9B 107.8
C19 C10 C11 115.0(2)
C19 C10 P1 121.42(18)
C11 C10 P1 88.51(16)
C19 C10 H10A 110.0
C11 C10 H10A 110.0
P1 C10 H10A 110.0
C12 C11 C10 100.56(19)
C12 C11 H11A 111.7
C10 C11 H11A 111.7
C12 C11 H11B 111.7
C10 C11 H11B 111.7
H11A C11 H11B 109.4
C13 C12 C11 114.6(2)
C13 C12 P1 123.99(17)
C11 C12 P1 87.76(15)
C13 C12 H12A 109.5
C11 C12 H12A 109.5
P1 C12 H12A 109.5
C18 C13 C12 112.7(2)
C18 C13 C14 109.3(2)
C12 C13 C14 109.0(2)
C18 C13 H13A 108.6
C12 C13 H13A 108.6
C14 C13 H13A 108.6
C15 C14 C13 113.3(2)
C15 C14 H14A 108.9
C13 C14 H14A 108.9
C15 C14 H14B 108.9
C13 C14 H14B 108.9
H14A C14 H14B 107.7
C16 C15 C14 111.7(2)
C16 C15 H15A 109.3
C14 C15 H15A 109.3
C16 C15 H15B 109.3
C14 C15 H15B 109.3
H15A C15 H15B 107.9
C15 C16 C17 111.2(2)
C15 C16 H16A 109.4
C17 C16 H16A 109.4
C15 C16 H16B 109.4
C17 C16 H16B 109.4
H16A C16 H16B 108.0
C16 C17 C18 111.3(2)
C16 C17 H17A 109.4
C18 C17 H17A 109.4
C16 C17 H17B 109.4
C18 C17 H17B 109.4
H17A C17 H17B 108.0
C13 C18 C17 111.3(2)
C13 C18 H18A 109.4
C17 C18 H18A 109.4
C13 C18 H18B 109.4
C17 C18 H18B 109.4
H18A C18 H18B 108.0
C10 C19 C24 110.2(2)
C10 C19 C20 114.0(2)
C24 C19 C20 109.1(2)
C10 C19 H19A 107.7
C24 C19 H19A 107.7
C20 C19 H19A 107.7
C21 C20 C19 111.3(2)
C21 C20 H20A 109.4
C19 C20 H20A 109.4
C21 C20 H20B 109.4
C19 C20 H20B 109.4
H20A C20 H20B 108.0
C20 C21 C22 112.6(2)
C20 C21 H21A 109.1
C22 C21 H21A 109.1
C20 C21 H21B 109.1
C22 C21 H21B 109.1
H21A C21 H21B 107.8
C23 C22 C21 112.0(2)
C23 C22 H22A 109.2
C21 C22 H22A 109.2
C23 C22 H22B 109.2
C21 C22 H22B 109.2
H22A C22 H22B 107.9
C22 C23 C24 111.7(2)
C22 C23 H23A 109.3
C24 C23 H23A 109.3
C22 C23 H23B 109.3
C24 C23 H23B 109.3
H23A C23 H23B 107.9
C23 C24 C19 111.6(2)
C23 C24 H24A 109.3
C19 C24 H24A 109.3
C23 C24 H24B 109.3
C19 C24 H24B 109.3
H24A C24 H24B 108.0
C26 C25 C30 120.9(2)
C26 C25 N1 119.7(2)
C30 C25 N1 119.4(2)
C25 C26 C27 119.8(2)
C25 C26 H26A 120.1
C27 C26 H26A 120.1
C26 C27 C28 120.3(3)
C26 C27 H27A 119.9
C28 C27 H27A 119.9
C29 C28 C27 119.5(2)
C29 C28 H28A 120.3
C27 C28 H28A 120.3
C28 C29 C30 120.6(2)
C28 C29 H29A 119.7
C30 C29 H29A 119.7
C25 C30 C29 118.9(2)
C25 C30 H30A 120.5
C29 C30 H30A 120.5
F24 P2 F25 90.66(10)
F24 P2 F23 90.40(11)
F25 P2 F23 90.43(10)
F24 P2 F21 91.11(11)
F25 P2 F21 89.76(10)
F23 P2 F21 178.48(11)
F24 P2 F26 90.21(10)
F25 P2 F26 178.66(11)
F23 P2 F26 90.59(10)
F21 P2 F26 89.19(10)
F24 P2 F22 179.39(11)
F25 P2 F22 89.95(10)
F23 P2 F22 89.50(10)
F21 P2 F22 88.99(10)
F26 P2 F22 89.19(10)

loop_
_geom_bond_atom_site_label_1
_geom_bond_atom_site_label_2
_geom_bond_distance
Ru1 N1 2.175(2)
Ru1 C2 2.184(2)
Ru1 C1 2.209(2)
Ru1 C5 2.212(2)
Ru1 C6 2.228(2)
Ru1 C3 2.269(3)
Ru1 C4 2.272(2)
Ru1 P1 2.3269(7)
Ru1 Cl1 2.4094(5)
P1 C9 1.834(2)
P1 C10 1.862(3)
P1 C12 1.885(2)
N1 C25 1.470(3)
N1 H1A 0.9200
N1 H1B 0.9200
C1 C2 1.406(4)
C1 C6 1.432(3)
C1 H1C 0.9500
C2 C3 1.433(4)
C2 H2A 0.9500
C3 C4 1.394(4)
C3 H3A 0.9500
C4 C5 1.416(4)
C4 H4A 0.9500
C5 C6 1.408(4)
C5 H5A 0.9500
C6 C7 1.511(4)
C7 C8 1.527(4)
C7 H7A 0.9900
C7 H7B 0.9900
C8 C9 1.530(4)
C8 H8A 0.9900
C8 H8B 0.9900
C9 H9A 0.9900
C9 H9B 0.9900
C10 C19 1.520(3)
C10 C11 1.565(4)
C10 H10A 1.0000
C11 C12 1.563(4)
C11 H11A 0.9900
C11 H11B 0.9900
C12 C13 1.531(3)
C12 H12A 1.0000
C13 C18 1.526(3)
C13 C14 1.541(3)
C13 H13A 1.0000
C14 C15 1.523(4)
C14 H14A 0.9900
C14 H14B 0.9900
C15 C16 1.524(4)
C15 H15A 0.9900
C15 H15B 0.9900
C16 C17 1.528(4)
C16 H16A 0.9900
C16 H16B 0.9900
C17 C18 1.539(4)
C17 H17A 0.9900
C17 H17B 0.9900
C18 H18A 0.9900
C18 H18B 0.9900
C19 C24 1.532(3)
C19 C20 1.538(4)
C19 H19A 1.0000
C20 C21 1.532(3)
C20 H20A 0.9900
C20 H20B 0.9900
C21 C22 1.533(4)
C21 H21A 0.9900
C21 H21B 0.9900
C22 C23 1.525(4)
C22 H22A 0.9900
C22 H22B 0.9900
C23 C24 1.526(4)
C23 H23A 0.9900
C23 H23B 0.9900
C24 H24A 0.9900
C24 H24B 0.9900
C25 C26 1.383(3)
C25 C30 1.386(3)
C26 C27 1.388(4)
C26 H26A 0.9500
C27 C28 1.391(4)
C27 H27A 0.9500
C28 C29 1.387(4)
C28 H28A 0.9500
C29 C30 1.400(4)
C29 H29A 0.9500
C30 H30A 0.9500
P2 F24 1.5925(18)
P2 F25 1.5980(19)
P2 F23 1.5997(18)
P2 F21 1.6030(17)
P2 F26 1.6067(18)
P2 F22 1.6105(17)

loop_
_geom_hbond_atom_site_label_D
_geom_hbond_atom_site_label_H
_geom_hbond_atom_site_label_A
_geom_hbond_distance_DH
_geom_hbond_distance_HA
_geom_hbond_distance_DA
_geom_hbond_angle_DHA
_geom_hbond_site_symmetry_A
N1 H1B F22 0.92 2.16 2.983(2) 148.9 1_655
